data_1518851
loop_
_publ_author_name
'Miguel Cortijo'
'Patricia Delgado-Martinez'
'Rodrigo Gonzalez-Prieto'
'Santiago Herrero'
'Reyes Jimenez-Aparicio'
'Josefina Perles'
'Jose L. Priego'
'M.R. Torres'

_publ_section_title
;
 Microwave and solvothermal methods for the synthesis of nickel and
 ruthenium complexes with 9-anthracene carboxylate ligand
;
_journal_name_full 'Inorganica Chimica Acta'
_journal_page_first 176
_journal_page_last 185
_journal_volume 424
_journal_year 2015
_chemical_formula_sum 'C70 H46 N2 Ni2 O8'
_chemical_formula_weight 1160.51
_space_group_IT_number 14
_symmetry_cell_setting monoclinic
_symmetry_space_group_name_Hall '-P 2ybc'
_symmetry_space_group_name_H-M 'P 1 21/c 1'
_atom_sites_solution_hydrogens geom
_atom_sites_solution_primary direct
_atom_sites_solution_secondary difmap
_cell_angle_alpha 90.00
_cell_angle_beta 84.51(3)
_cell_angle_gamma 90.00
_cell_formula_units_Z 4
_cell_length_a 22.850(8)
_cell_length_b 22.509(10)
_cell_length_c 10.561(6)
_cell_measurement_temperature 293(2)
_cell_volume 5407(4)
_computing_cell_refinement 'Bruker SMART'
_computing_data_collection 'Bruker SMART'
_computing_data_reduction 'Bruker SHELXTL'
_computing_molecular_graphics 'Bruker SHELXTL'
_computing_publication_material 'Bruker SHELXTL'
_computing_structure_refinement 'SHELXL-97 (Sheldrick, 1997)'
_computing_structure_solution 'SHELXS-97 (Sheldrick, 1990)'
_diffrn_ambient_temperature 293(2)
_diffrn_measured_fraction_theta_full 1.000
_diffrn_measured_fraction_theta_max 1.000
_diffrn_measurement_device_type 'CCD area detector'
_diffrn_measurement_method 'phi and omega scans'
_diffrn_radiation_monochromator graphite
_diffrn_radiation_source 'fine-focus sealed tube'
_diffrn_radiation_type MoK\a
_diffrn_radiation_wavelength 0.71073
_diffrn_reflns_av_R_equivalents 0.1117
_diffrn_reflns_av_sigmaI/netI 0.1347
_diffrn_reflns_limit_h_max 25
_diffrn_reflns_limit_h_min -29
_diffrn_reflns_limit_k_max 20
_diffrn_reflns_limit_k_min -28
_diffrn_reflns_limit_l_max 13
_diffrn_reflns_limit_l_min -13
_diffrn_reflns_number 47721
_diffrn_reflns_theta_full 27.00
_diffrn_reflns_theta_max 27.00
_diffrn_reflns_theta_min 1.27
_exptl_absorpt_coefficient_mu 0.760
_exptl_absorpt_correction_type none
_exptl_crystal_colour yellow
_exptl_crystal_density_diffrn 1.426
_exptl_crystal_density_method 'not measured'
_exptl_crystal_description prismatic
_exptl_crystal_F_000 2400
_exptl_crystal_size_max 0.38
_exptl_crystal_size_mid 0.26
_exptl_crystal_size_min 0.16
_refine_diff_density_max 0.495
_refine_diff_density_min -0.761
_refine_diff_density_rms 0.082
_refine_ls_extinction_method none
_refine_ls_goodness_of_fit_ref 0.994
_refine_ls_hydrogen_treatment constr
_refine_ls_matrix_type full
_refine_ls_number_parameters 739
_refine_ls_number_reflns 11819
_refine_ls_number_restraints 0
_refine_ls_restrained_S_all 0.994
_refine_ls_R_factor_all 0.1514
_refine_ls_R_factor_gt 0.0542
_refine_ls_shift/su_max 0.002
_refine_ls_shift/su_mean 0.000
_refine_ls_structure_factor_coef Fsqd
_refine_ls_weighting_details 'calc w=1/[\s^2^(Fo^2^)+(0.0460P)^2^+4.4494P] where P=(Fo^2^+2Fc^2^)/3'
_refine_ls_weighting_scheme calc
_refine_ls_wR_factor_gt 0.1132
_refine_ls_wR_factor_ref 0.1595
_reflns_number_gt 5692
_reflns_number_total 11819
_reflns_threshold_expression >2sigma(I)
_cod_data_source_file ICA-2015-424176-185-4.cif
_cod_data_source_block mig
_cod_depositor_comments
;
The following automatic conversions were performed:

'_symmetry_cell_setting' value 'Monoclinic' changed to 'monoclinic'
according to the built-in table from CIF Core dictionary named
'cif_core.dic' version 2.4.1 from 2010-06-29.

Automatic conversion script
Id: cif_fix_values 2827 2014-09-09 07:05:25Z andrius 
;
_cod_original_sg_symbol_H-M P2(1)/c
_cod_database_code 1518851

loop_
_symmetry_equiv_pos_as_xyz
'x, y, z'
'-x, y+1/2, -z+1/2'
'-x, -y, -z'
'x, -y-1/2, z-1/2'

loop_
_atom_site_label
_atom_site_type_symbol
_atom_site_fract_x
_atom_site_fract_y
_atom_site_fract_z
_atom_site_U_iso_or_equiv
_atom_site_adp_type
_atom_site_occupancy
_atom_site_symmetry_multiplicity
_atom_site_calc_flag
_atom_site_refinement_flags
Ni1 Ni 0.48841(2) 0.02178(2) 0.38851(4) 0.02652(15) Uani 1 1 d .
Ni2 Ni 0.00911(2) 0.02286(3) 0.88160(5) 0.03113(16) Uani 1 1 d .
O1B O 0.57585(12) 0.02460(14) 0.3461(3) 0.0412(8) Uani 1 1 d .
O2B O 0.40438(13) 0.01310(14) 0.4666(3) 0.0421(8) Uani 1 1 d .
N1C N 0.47042(16) 0.04761(17) 0.2148(3) 0.0335(9) Uani 1 1 d .
O1A O 0.49366(14) 0.10257(13) 0.4662(3) 0.0400(8) Uani 1 1 d .
O4 O 0.49246(14) -0.06449(13) 0.3446(3) 0.0415(8) Uani 1 1 d .
C1A C 0.50005(19) 0.1081(2) 0.5835(4) 0.0318(10) Uani 1 1 d .
C1B C 0.61088(19) 0.0055(2) 0.4218(4) 0.0323(10) Uani 1 1 d .
C1C C 0.4208(2) 0.0323(2) 0.1661(5) 0.0497(14) Uani 1 1 d .
H1C H 0.3924 0.0114 0.2168 0.060 Uiso 1 1 calc R
C2A C 0.49769(19) 0.16882(19) 0.6420(4) 0.0321(11) Uani 1 1 d .
C3A C 0.5424(2) 0.1852(2) 0.7189(4) 0.0391(12) Uani 1 1 d .
C15A C 0.4510(2) 0.2072(2) 0.6233(4) 0.0371(11) Uani 1 1 d .
C8A C 0.5390(2) 0.2421(2) 0.7806(4) 0.0455(13) Uani 1 1 d .
C4A C 0.5924(2) 0.1504(2) 0.7372(4) 0.0490(14) Uani 1 1 d .
H4A H 0.5961 0.1132 0.6991 0.059 Uiso 1 1 calc R
C9A C 0.4912(3) 0.2790(2) 0.7659(5) 0.0590(16) Uani 1 1 d .
H9A H 0.4886 0.3153 0.8082 0.071 Uiso 1 1 calc R
C2B C 0.7127(2) 0.0487(2) 0.4105(4) 0.0384(12) Uani 1 1 d .
C10B C 0.7789(2) -0.0981(3) 0.1848(5) 0.0584(16) Uani 1 1 d .
H10B H 0.8188 -0.1014 0.1591 0.070 Uiso 1 1 calc R
C14B C 0.69658(19) -0.0448(2) 0.3023(4) 0.0375(11) Uani 1 1 d .
C9B C 0.7582(2) -0.0488(2) 0.2615(4) 0.0436(13) Uani 1 1 d .
C15B C 0.67501(18) 0.0034(2) 0.3761(4) 0.0330(11) Uani 1 1 d .
C13 C 0.6593(2) -0.0908(2) 0.2629(4) 0.0454(13) Uani 1 1 d .
H13 H 0.6192 -0.0892 0.2885 0.054 Uiso 1 1 calc R
C3B C 0.6930(2) 0.1004(2) 0.4802(5) 0.0515(14) Uani 1 1 d .
H3B H 0.6530 0.1051 0.5037 0.062 Uiso 1 1 calc R
C6B C 0.8128(2) 0.0892(3) 0.4083(5) 0.0606(16) Uani 1 1 d .
H6B H 0.8530 0.0863 0.3851 0.073 Uiso 1 1 calc R
C8B C 0.7949(2) -0.0045(3) 0.2977(5) 0.0522(15) Uani 1 1 d .
H8B H 0.8349 -0.0072 0.2720 0.063 Uiso 1 1 calc R
C14A C 0.4048(2) 0.1939(2) 0.5449(4) 0.0482(13) Uani 1 1 d .
H14A H 0.4054 0.1579 0.5013 0.058 Uiso 1 1 calc R
C13A C 0.3603(3) 0.2325(3) 0.5330(5) 0.0624(16) Uani 1 1 d .
H13A H 0.3314 0.2229 0.4802 0.075 Uiso 1 1 calc R
C7B C 0.7749(2) 0.0438(2) 0.3702(4) 0.0440(13) Uani 1 1 d .
C11B C 0.7415(3) -0.1403(3) 0.1485(5) 0.0643(16) Uani 1 1 d .
H11B H 0.7557 -0.1716 0.0970 0.077 Uiso 1 1 calc R
C7A C 0.5844(3) 0.2605(3) 0.8567(5) 0.0668(17) Uani 1 1 d .
H7A H 0.5817 0.2972 0.8973 0.080 Uiso 1 1 calc R
C12B C 0.6807(2) -0.1366(3) 0.1892(5) 0.0585(15) Uani 1 1 d .
H12B H 0.6552 -0.1658 0.1650 0.070 Uiso 1 1 calc R
C5C C 0.5100(2) 0.0777(2) 0.1412(5) 0.0533(15) Uani 1 1 d .
H5C H 0.5446 0.0889 0.1745 0.064 Uiso 1 1 calc R
C5B C 0.7922(3) 0.1362(3) 0.4766(6) 0.0661(17) Uani 1 1 d .
H5B H 0.8183 0.1649 0.5004 0.079 Uiso 1 1 calc R
C4C C 0.5026(3) 0.0933(3) 0.0186(5) 0.075(2) Uani 1 1 d .
H4C H 0.5315 0.1145 -0.0303 0.090 Uiso 1 1 calc R
C2C C 0.4102(3) 0.0462(3) 0.0433(6) 0.0705(18) Uani 1 1 d .
H2C H 0.3753 0.0350 0.0114 0.085 Uiso 1 1 calc R
C11A C 0.3989(3) 0.3017(2) 0.6757(6) 0.0653(17) Uani 1 1 d .
H11A H 0.3961 0.3375 0.7198 0.078 Uiso 1 1 calc R
C10A C 0.4475(2) 0.2633(2) 0.6901(4) 0.0482(13) Uani 1 1 d .
C12A C 0.3568(3) 0.2873(3) 0.5993(6) 0.0700(18) Uani 1 1 d .
H12A H 0.3257 0.3132 0.5903 0.084 Uiso 1 1 calc R
C5A C 0.6353(2) 0.1693(3) 0.8084(5) 0.0645(17) Uani 1 1 d .
H5A H 0.6678 0.1453 0.8167 0.077 Uiso 1 1 calc R
C6A C 0.6310(3) 0.2252(3) 0.8702(5) 0.0751(19) Uani 1 1 d .
H6A H 0.6603 0.2375 0.9198 0.090 Uiso 1 1 calc R
C4B C 0.7309(3) 0.1429(3) 0.5135(5) 0.0664(17) Uani 1 1 d .
H4B H 0.7170 0.1760 0.5598 0.080 Uiso 1 1 calc R
O1D O 0.06934(13) -0.04245(14) 0.8468(3) 0.0417(8) Uani 1 1 d .
O2D O 0.07258(13) 0.07329(14) 0.9476(3) 0.0454(8) Uani 1 1 d .
O4D O -0.05379(14) 0.08024(14) 0.9575(3) 0.0450(8) Uani 1 1 d .
O3D O -0.05234(14) -0.03852(14) 0.8550(3) 0.0448(8) Uani 1 1 d .
C2D C 0.1235(2) -0.1277(2) 0.8924(4) 0.0409(12) Uani 1 1 d .
C1D C 0.0791(2) -0.0801(2) 0.9307(4) 0.0363(11) Uani 1 1 d .
C15D C 0.1057(3) -0.1791(2) 0.8312(4) 0.0531(14) Uani 1 1 d .
C14D C 0.0464(3) -0.1897(3) 0.8116(5) 0.0666(17) Uani 1 1 d .
H14D H 0.0178 -0.1630 0.8441 0.080 Uiso 1 1 calc R
C3D C 0.1836(2) -0.1184(3) 0.9103(5) 0.0507(14) Uani 1 1 d .
C8D C 0.2253(3) -0.1619(3) 0.8648(6) 0.0694(19) Uani 1 1 d .
C4D C 0.2030(2) -0.0665(3) 0.9693(5) 0.0639(17) Uani 1 1 d .
H4D H 0.1757 -0.0383 1.0010 0.077 Uiso 1 1 calc R
C10D C 0.1489(4) -0.2216(3) 0.7831(6) 0.0721(19) Uani 1 1 d .
C7D C 0.2857(4) -0.1498(5) 0.8767(8) 0.104(3) Uani 1 1 d .
H7D H 0.3138 -0.1771 0.8440 0.125 Uiso 1 1 calc R
C5D C 0.2620(3) -0.0575(4) 0.9805(6) 0.086(2) Uani 1 1 d .
H5D H 0.2746 -0.0232 1.0188 0.103 Uiso 1 1 calc R
C6D C 0.3033(3) -0.1013(5) 0.9325(8) 0.118(4) Uani 1 1 d .
H6D H 0.3431 -0.0957 0.9407 0.141 Uiso 1 1 calc R
C13D C 0.0300(4) -0.2382(3) 0.7464(7) 0.100(3) Uani 1 1 d .
H13D H -0.0094 -0.2448 0.7363 0.120 Uiso 1 1 calc R
C9D C 0.2065(4) -0.2119(3) 0.8032(6) 0.089(3) Uani 1 1 d .
H9D H 0.2343 -0.2401 0.7742 0.107 Uiso 1 1 calc R
C3C C 0.4522(3) 0.0770(3) -0.0303(5) 0.079(2) Uani 1 1 d .
H3C H 0.4463 0.0868 -0.1136 0.095 Uiso 1 1 calc R
N1F N 0.01052(16) 0.05489(16) 0.7029(3) 0.0330(9) Uani 1 1 d .
C2E C 0.12638(19) 0.1126(2) 1.1131(4) 0.0347(11) Uani 1 1 d .
C1E C 0.0806(2) 0.0720(2) 1.0647(4) 0.0365(11) Uani 1 1 d .
C14E C 0.1699(2) 0.0284(3) 1.2279(4) 0.0506(14) Uani 1 1 d .
H14E H 0.1425 0.0020 1.2006 0.061 Uiso 1 1 calc R
C5F C 0.0527(2) 0.0401(2) 0.6130(5) 0.0522(14) Uani 1 1 d .
H5F H 0.0827 0.0153 0.6347 0.063 Uiso 1 1 calc R
C15E C 0.1667(2) 0.0892(2) 1.1938(4) 0.0412(12) Uani 1 1 d .
C3E C 0.1278(2) 0.1733(2) 1.0800(4) 0.0408(12) Uani 1 1 d .
C10E C 0.2086(2) 0.1284(3) 1.2422(5) 0.0560(15) Uani 1 1 d .
C4E C 0.0900(2) 0.2010(3) 0.9966(5) 0.0620(16) Uani 1 1 d .
H4E H 0.0628 0.1777 0.9588 0.074 Uiso 1 1 calc R
C13E C 0.2121(3) 0.0078(3) 1.2996(5) 0.0734(19) Uani 1 1 d .
H13E H 0.2135 -0.0324 1.3195 0.088 Uiso 1 1 calc R
C8E C 0.1684(2) 0.2123(3) 1.1345(5) 0.0535(14) Uani 1 1 d .
C2F C -0.0340(3) 0.1108(3) 0.5444(6) 0.0751(19) Uani 1 1 d .
H2F H -0.0643 0.1354 0.5236 0.090 Uiso 1 1 calc R
C9E C 0.2071(2) 0.1880(3) 1.2131(5) 0.0667(18) Uani 1 1 d .
H9E H 0.2336 0.2131 1.2481 0.080 Uiso 1 1 calc R
C3F C 0.0102(3) 0.0952(3) 0.4552(5) 0.0731(19) Uani 1 1 d .
H3F H 0.0104 0.1089 0.3720 0.088 Uiso 1 1 calc R
C4F C 0.0540(3) 0.0596(3) 0.4889(5) 0.0678(18) Uani 1 1 d .
H4F H 0.0846 0.0485 0.4291 0.081 Uiso 1 1 calc R
C1F C -0.0328(2) 0.0889(2) 0.6674(5) 0.0556(15) Uani 1 1 d .
H1F H -0.0637 0.0986 0.7277 0.067 Uiso 1 1 calc R
C12E C 0.2539(3) 0.0473(4) 1.3437(6) 0.093(3) Uani 1 1 d .
H12E H 0.2832 0.0330 1.3910 0.112 Uiso 1 1 calc R
C6E C 0.1320(3) 0.2974(3) 1.0262(8) 0.094(2) Uani 1 1 d .
H6E H 0.1326 0.3379 1.0085 0.113 Uiso 1 1 calc R
C7E C 0.1686(3) 0.2740(3) 1.1051(7) 0.078(2) Uani 1 1 d .
H7E H 0.1949 0.2988 1.1414 0.094 Uiso 1 1 calc R
C11E C 0.2511(3) 0.1053(4) 1.3172(6) 0.084(2) Uani 1 1 d .
H11E H 0.2780 0.1310 1.3491 0.101 Uiso 1 1 calc R
C5E C 0.0927(3) 0.2597(3) 0.9713(7) 0.090(2) Uani 1 1 d .
H5E H 0.0677 0.2756 0.9157 0.108 Uiso 1 1 calc R
C11D C 0.1301(5) -0.2713(3) 0.7118(7) 0.109(3) Uani 1 1 d .
H11D H 0.1575 -0.2989 0.6776 0.130 Uiso 1 1 calc R
C12D C 0.0731(6) -0.2781(4) 0.6943(8) 0.121(4) Uani 1 1 d .
H12D H 0.0618 -0.3101 0.6464 0.146 Uiso 1 1 calc R

loop_
_atom_site_aniso_label
_atom_site_aniso_U_11
_atom_site_aniso_U_22
_atom_site_aniso_U_33
_atom_site_aniso_U_23
_atom_site_aniso_U_13
_atom_site_aniso_U_12
Ni1 0.0286(3) 0.0270(3) 0.0242(3) 0.0023(2) -0.0038(2) 0.0016(3)
Ni2 0.0313(3) 0.0332(4) 0.0292(3) 0.0034(3) -0.0046(2) -0.0007(3)
O1B 0.0258(17) 0.055(2) 0.0427(17) 0.0119(16) -0.0032(14) 0.0071(16)
O2B 0.0325(18) 0.057(2) 0.0358(17) 0.0100(16) 0.0002(14) 0.0023(16)
N1C 0.032(2) 0.036(2) 0.0320(19) 0.0079(17) -0.0034(17) 0.0039(18)
O1A 0.055(2) 0.034(2) 0.0311(16) -0.0023(14) -0.0061(14) 0.0059(16)
O4 0.060(2) 0.027(2) 0.0374(17) 0.0002(14) -0.0071(15) 0.0022(16)
C1A 0.036(3) 0.025(3) 0.033(2) 0.004(2) 0.002(2) 0.002(2)
C1B 0.029(3) 0.031(3) 0.036(2) -0.003(2) -0.001(2) 0.000(2)
C1C 0.051(3) 0.053(4) 0.048(3) 0.007(3) -0.020(2) -0.009(3)
C2A 0.042(3) 0.020(3) 0.034(2) 0.0026(19) 0.000(2) -0.004(2)
C3A 0.051(3) 0.032(3) 0.033(2) -0.001(2) 0.003(2) -0.011(2)
C15A 0.051(3) 0.024(3) 0.035(2) 0.002(2) 0.004(2) -0.002(2)
C8A 0.061(4) 0.037(3) 0.037(3) -0.008(2) 0.002(2) -0.010(3)
C4A 0.046(3) 0.058(4) 0.043(3) -0.001(2) -0.003(2) -0.010(3)
C9A 0.088(5) 0.035(4) 0.053(3) -0.014(3) 0.003(3) -0.009(3)
C2B 0.034(3) 0.047(3) 0.034(2) 0.012(2) -0.005(2) -0.003(2)
C10B 0.039(3) 0.080(5) 0.055(3) 0.001(3) 0.008(3) 0.021(3)
C14B 0.029(3) 0.048(3) 0.036(2) 0.008(2) -0.001(2) 0.004(2)
C9B 0.032(3) 0.060(4) 0.038(3) 0.006(2) 0.002(2) 0.004(3)
C15B 0.019(2) 0.049(3) 0.031(2) 0.006(2) 0.0000(18) 0.002(2)
C13 0.039(3) 0.055(4) 0.040(3) 0.000(2) 0.003(2) 0.005(3)
C3B 0.037(3) 0.058(4) 0.059(3) 0.005(3) 0.003(2) -0.005(3)
C6B 0.039(3) 0.087(5) 0.057(3) 0.014(3) -0.008(3) -0.022(3)
C8B 0.028(3) 0.081(4) 0.047(3) 0.004(3) 0.000(2) 0.005(3)
C14A 0.055(3) 0.044(3) 0.046(3) 0.001(2) -0.005(2) 0.007(3)
C13A 0.058(4) 0.066(5) 0.063(4) 0.005(3) -0.006(3) 0.015(3)
C7B 0.027(3) 0.060(4) 0.045(3) 0.010(3) -0.007(2) -0.005(3)
C11B 0.060(4) 0.074(5) 0.058(4) -0.014(3) 0.003(3) 0.015(4)
C7A 0.088(5) 0.056(4) 0.056(3) -0.014(3) -0.007(3) -0.026(4)
C12B 0.053(4) 0.063(4) 0.058(3) -0.010(3) 0.003(3) 0.000(3)
C5C 0.041(3) 0.071(4) 0.046(3) 0.019(3) 0.003(2) 0.010(3)
C5B 0.056(4) 0.072(5) 0.070(4) 0.005(3) -0.008(3) -0.032(3)
C4C 0.069(4) 0.105(6) 0.049(3) 0.038(3) 0.006(3) 0.020(4)
C2C 0.081(5) 0.078(5) 0.059(4) -0.003(3) -0.039(4) 0.004(4)
C11A 0.086(5) 0.034(4) 0.071(4) 0.002(3) 0.013(3) 0.024(3)
C10A 0.068(4) 0.032(3) 0.042(3) 0.000(2) 0.007(3) 0.005(3)
C12A 0.072(5) 0.065(5) 0.071(4) 0.012(3) 0.003(3) 0.033(4)
C5A 0.057(4) 0.084(5) 0.054(3) -0.001(3) -0.014(3) -0.011(3)
C6A 0.084(5) 0.085(6) 0.058(4) -0.008(4) -0.017(3) -0.028(4)
C4B 0.072(5) 0.056(4) 0.071(4) -0.004(3) -0.003(3) -0.014(3)
O1D 0.041(2) 0.045(2) 0.0386(17) 0.0074(15) -0.0005(14) 0.0099(16)
O2D 0.045(2) 0.052(2) 0.0390(18) 0.0012(16) -0.0057(15) -0.0115(17)
O4D 0.050(2) 0.047(2) 0.0370(18) 0.0037(15) 0.0016(15) 0.0101(17)
O3D 0.043(2) 0.046(2) 0.0447(19) 0.0042(16) -0.0022(16) -0.0113(17)
C2D 0.053(3) 0.035(3) 0.033(2) 0.004(2) 0.003(2) 0.009(3)
C1D 0.037(3) 0.032(3) 0.040(3) -0.003(2) -0.002(2) -0.001(2)
C15D 0.082(4) 0.042(4) 0.035(3) 0.007(2) -0.002(3) 0.007(3)
C14D 0.102(5) 0.045(4) 0.055(3) -0.004(3) -0.017(3) -0.007(4)
C3D 0.048(3) 0.061(4) 0.042(3) 0.012(3) 0.001(2) 0.022(3)
C8D 0.065(5) 0.083(5) 0.057(4) 0.023(3) 0.010(3) 0.035(4)
C4D 0.049(4) 0.087(5) 0.056(3) 0.002(3) -0.004(3) 0.004(3)
C10D 0.115(6) 0.044(4) 0.053(4) 0.003(3) 0.014(4) 0.032(4)
C7D 0.073(7) 0.155(10) 0.082(6) 0.035(5) 0.012(4) 0.062(6)
C5D 0.057(5) 0.125(7) 0.078(5) 0.005(4) -0.017(4) -0.011(5)
C6D 0.047(5) 0.219(13) 0.088(6) 0.039(7) -0.006(4) 0.038(7)
C13D 0.157(8) 0.066(5) 0.083(5) -0.004(4) -0.040(5) -0.029(5)
C9D 0.121(7) 0.072(6) 0.067(4) 0.019(4) 0.028(4) 0.062(5)
C3C 0.107(6) 0.101(6) 0.032(3) 0.012(3) -0.015(3) 0.036(5)
N1F 0.035(2) 0.031(2) 0.034(2) 0.0056(17) -0.0033(17) 0.0001(18)
C2E 0.031(3) 0.037(3) 0.036(2) -0.002(2) -0.0012(19) -0.008(2)
C1E 0.034(3) 0.034(3) 0.042(3) -0.004(2) -0.007(2) 0.003(2)
C14E 0.050(3) 0.061(4) 0.040(3) 0.009(3) -0.004(2) -0.001(3)
C5F 0.045(3) 0.064(4) 0.046(3) 0.007(3) 0.002(2) 0.005(3)
C15E 0.037(3) 0.059(4) 0.027(2) -0.001(2) -0.001(2) -0.005(3)
C3E 0.039(3) 0.034(3) 0.048(3) -0.004(2) 0.002(2) -0.003(2)
C10E 0.049(3) 0.078(5) 0.044(3) 0.003(3) -0.015(2) -0.016(3)
C4E 0.061(4) 0.042(4) 0.086(4) 0.005(3) -0.022(3) -0.008(3)
C13E 0.069(4) 0.091(5) 0.061(4) 0.026(3) -0.010(3) 0.008(4)
C8E 0.054(4) 0.051(4) 0.054(3) -0.012(3) -0.001(3) -0.016(3)
C2F 0.097(5) 0.077(5) 0.055(4) 0.016(3) -0.027(4) 0.021(4)
C9E 0.061(4) 0.072(5) 0.068(4) -0.012(3) -0.011(3) -0.034(3)
C3F 0.121(6) 0.060(4) 0.039(3) 0.012(3) -0.014(4) -0.012(4)
C4F 0.082(5) 0.076(5) 0.041(3) 0.004(3) 0.016(3) -0.011(4)
C1F 0.062(4) 0.061(4) 0.044(3) 0.002(3) -0.008(3) 0.017(3)
C12E 0.067(5) 0.145(8) 0.073(5) 0.036(5) -0.038(4) -0.009(5)
C6E 0.111(6) 0.047(5) 0.126(6) 0.006(4) -0.016(5) -0.012(4)
C7E 0.080(5) 0.050(5) 0.104(5) -0.016(4) -0.005(4) -0.024(4)
C11E 0.067(5) 0.120(7) 0.071(4) 0.017(4) -0.033(3) -0.020(4)
C5E 0.089(5) 0.049(5) 0.137(6) 0.021(4) -0.038(5) -0.006(4)
C11D 0.203(11) 0.043(5) 0.072(5) -0.006(4) 0.029(6) 0.028(6)
C12D 0.245(13) 0.049(6) 0.068(5) -0.008(4) -0.008(8) -0.018(8)

loop_
_atom_type_symbol
_atom_type_description
_atom_type_scat_dispersion_real
_atom_type_scat_dispersion_imag
_atom_type_scat_source
C C 0.0033 0.0016 'International Tables Vol C Tables 4.2.6.8 and 6.1.1.4'
H H 0.0000 0.0000 'International Tables Vol C Tables 4.2.6.8 and 6.1.1.4'
N N 0.0061 0.0033 'International Tables Vol C Tables 4.2.6.8 and 6.1.1.4'
O O 0.0106 0.0060 'International Tables Vol C Tables 4.2.6.8 and 6.1.1.4'
Ni Ni 0.3393 1.1124 'International Tables Vol C Tables 4.2.6.8 and 6.1.1.4'

loop_
_geom_angle_atom_site_label_1
_geom_angle_atom_site_label_2
_geom_angle_atom_site_label_3
_geom_angle
_geom_angle_site_symmetry_1
_geom_angle_site_symmetry_3
O4 Ni1 O1A 167.09(11) . .
O4 Ni1 N1C 94.50(14) . .
O1A Ni1 N1C 97.88(14) . .
O4 Ni1 O1B 87.47(13) . .
O1A Ni1 O1B 88.01(13) . .
N1C Ni1 O1B 94.22(13) . .
O4 Ni1 O2B 91.26(13) . .
O1A Ni1 O2B 90.70(13) . .
N1C Ni1 O2B 97.55(13) . .
O1B Ni1 O2B 168.22(11) . .
O4 Ni1 Ni1 80.68(9) . 3_656
O1A Ni1 Ni1 86.95(9) . 3_656
N1C Ni1 Ni1 175.16(12) . 3_656
O1B Ni1 Ni1 86.02(9) . 3_656
O2B Ni1 Ni1 82.22(9) . 3_656
O3D Ni2 N1F 93.66(14) . .
O3D Ni2 O2D 166.04(12) . .
N1F Ni2 O2D 100.04(14) . .
O3D Ni2 O1D 86.98(14) . .
N1F Ni2 O1D 98.05(14) . .
O2D Ni2 O1D 88.43(14) . .
O3D Ni2 O4D 90.85(14) . .
N1F Ni2 O4D 95.11(14) . .
O2D Ni2 O4D 90.61(13) . .
O1D Ni2 O4D 166.77(12) . .
O3D Ni2 Ni2 79.60(10) . 3_557
N1F Ni2 Ni2 171.89(11) . 3_557
O2D Ni2 Ni2 86.95(9) . 3_557
O1D Ni2 Ni2 86.18(9) . 3_557
O4D Ni2 Ni2 80.60(9) . 3_557
C1B O1B Ni1 121.8(3) . .
C1B O2B Ni1 125.2(3) 3_656 .
C5C N1C C1C 117.7(4) . .
C5C N1C Ni1 119.9(3) . .
C1C N1C Ni1 122.3(3) . .
C1A O1A Ni1 120.4(3) . .
C1A O4 Ni1 128.4(3) 3_656 .
O4 C1A O1A 123.2(4) 3_656 .
O4 C1A C2A 117.5(4) 3_656 .
O1A C1A C2A 119.3(4) . .
O1B C1B O2B 124.6(4) . 3_656
O1B C1B C15B 117.9(4) . .
O2B C1B C15B 117.5(4) 3_656 .
N1C C1C C2C 122.4(5) . .
N1C C1C H1C 118.8 . .
C2C C1C H1C 118.8 . .
C15A C2A C3A 121.5(4) . .
C15A C2A C1A 120.1(4) . .
C3A C2A C1A 118.3(4) . .
C2A C3A C4A 125.0(4) . .
C2A C3A C8A 118.8(5) . .
C4A C3A C8A 116.2(4) . .
C2A C15A C14A 124.4(4) . .
C2A C15A C10A 118.6(4) . .
C14A C15A C10A 117.0(4) . .
C9A C8A C7A 120.5(5) . .
C9A C8A C3A 119.4(5) . .
C7A C8A C3A 120.1(5) . .
C5A C4A C3A 122.5(5) . .
C5A C4A H4A 118.8 . .
C3A C4A H4A 118.8 . .
C10A C9A C8A 121.9(5) . .
C10A C9A H9A 119.1 . .
C8A C9A H9A 119.1 . .
C15B C2B C3B 123.7(4) . .
C15B C2B C7B 118.5(5) . .
C3B C2B C7B 117.8(4) . .
C11B C10B C9B 121.5(5) . .
C11B C10B H10B 119.3 . .
C9B C10B H10B 119.3 . .
C15B C14B C13 122.4(4) . .
C15B C14B C9B 120.0(4) . .
C13 C14B C9B 117.6(5) . .
C8B C9B C10B 122.9(5) . .
C8B C9B C14B 118.3(5) . .
C10B C9B C14B 118.7(5) . .
C14B C15B C2B 121.0(4) . .
C14B C15B C1B 119.1(4) . .
C2B C15B C1B 119.9(4) . .
C12B C13 C14B 121.7(5) . .
C12B C13 H13 119.1 . .
C14B C13 H13 119.1 . .
C4B C3B C2B 122.1(5) . .
C4B C3B H3B 119.0 . .
C2B C3B H3B 119.0 . .
C5B C6B C7B 121.8(5) . .
C5B C6B H6B 119.1 . .
C7B C6B H6B 119.1 . .
C9B C8B C7B 123.1(5) . .
C9B C8B H8B 118.4 . .
C7B C8B H8B 118.4 . .
C13A C14A C15A 121.4(5) . .
C13A C14A H14A 119.3 . .
C15A C14A H14A 119.3 . .
C14A C13A C12A 121.4(6) . .
C14A C13A H13A 119.3 . .
C12A C13A H13A 119.3 . .
C8B C7B C6B 123.0(5) . .
C8B C7B C2B 119.0(5) . .
C6B C7B C2B 117.9(5) . .
C10B C11B C12B 119.9(5) . .
C10B C11B H11B 120.1 . .
C12B C11B H11B 120.1 . .
C6A C7A C8A 120.8(6) . .
C6A C7A H7A 119.6 . .
C8A C7A H7A 119.6 . .
C13 C12B C11B 120.6(5) . .
C13 C12B H12B 119.7 . .
C11B C12B H12B 119.7 . .
N1C C5C C4C 123.2(5) . .
N1C C5C H5C 118.4 . .
C4C C5C H5C 118.4 . .
C6B C5B C4B 121.1(5) . .
C6B C5B H5B 119.5 . .
C4B C5B H5B 119.5 . .
C3C C4C C5C 118.5(6) . .
C3C C4C H4C 120.7 . .
C5C C4C H4C 120.7 . .
C3C C2C C1C 118.4(5) . .
C3C C2C H2C 120.8 . .
C1C C2C H2C 120.8 . .
C12A C11A C10A 121.5(6) . .
C12A C11A H11A 119.2 . .
C10A C11A H11A 119.2 . .
C9A C10A C11A 121.2(5) . .
C9A C10A C15A 119.7(5) . .
C11A C10A C15A 119.1(5) . .
C11A C12A C13A 119.6(5) . .
C11A C12A H12A 120.2 . .
C13A C12A H12A 120.2 . .
C4A C5A C6A 120.8(6) . .
C4A C5A H5A 119.6 . .
C6A C5A H5A 119.6 . .
C7A C6A C5A 119.7(6) . .
C7A C6A H6A 120.2 . .
C5A C6A H6A 120.2 . .
C3B C4B C5B 119.2(6) . .
C3B C4B H4B 120.4 . .
C5B C4B H4B 120.4 . .
C1D O1D Ni2 121.5(3) . .
C1E O2D Ni2 120.0(3) . .
C1D O4D Ni2 127.4(3) 3_557 .
C1E O3D Ni2 129.4(3) 3_557 .
C15D C2D C3D 120.6(5) . .
C15D C2D C1D 119.5(5) . .
C3D C2D C1D 119.7(4) . .
O1D C1D O4D 124.2(4) . 3_557
O1D C1D C2D 116.7(4) . .
O4D C1D C2D 119.1(4) 3_557 .
C2D C15D C14D 122.1(5) . .
C2D C15D C10D 119.6(6) . .
C14D C15D C10D 118.3(6) . .
C13D C14D C15D 121.6(7) . .
C13D C14D H14D 119.2 . .
C15D C14D H14D 119.2 . .
C8D C3D C4D 119.5(6) . .
C8D C3D C2D 118.6(6) . .
C4D C3D C2D 121.9(5) . .
C9D C8D C3D 119.4(6) . .
C9D C8D C7D 122.9(7) . .
C3D C8D C7D 117.6(7) . .
C5D C4D C3D 120.6(6) . .
C5D C4D H4D 119.7 . .
C3D C4D H4D 119.7 . .
C9D C10D C15D 118.5(6) . .
C9D C10D C11D 123.1(7) . .
C15D C10D C11D 118.3(7) . .
C6D C7D C8D 122.3(8) . .
C6D C7D H7D 118.8 . .
C8D C7D H7D 118.8 . .
C4D C5D C6D 119.2(7) . .
C4D C5D H5D 120.4 . .
C6D C5D H5D 120.4 . .
C7D C6D C5D 120.8(8) . .
C7D C6D H6D 119.6 . .
C5D C6D H6D 119.6 . .
C14D C13D C12D 119.6(8) . .
C14D C13D H13D 120.2 . .
C12D C13D H13D 120.2 . .
C10D C9D C8D 123.2(6) . .
C10D C9D H9D 118.4 . .
C8D C9D H9D 118.4 . .
C4C C3C C2C 119.8(5) . .
C4C C3C H3C 120.1 . .
C2C C3C H3C 120.1 . .
C5F N1F C1F 116.8(4) . .
C5F N1F Ni2 121.6(3) . .
C1F N1F Ni2 121.5(3) . .
C3E C2E C15E 120.6(4) . .
C3E C2E C1E 120.1(4) . .
C15E C2E C1E 119.3(4) . .
O2D C1E O3D 123.8(4) . 3_557
O2D C1E C2E 119.0(4) . .
O3D C1E C2E 117.3(4) 3_557 .
C13E C14E C15E 121.7(5) . .
C13E C14E H14E 119.1 . .
C15E C14E H14E 119.1 . .
N1F C5F C4F 123.1(5) . .
N1F C5F H5F 118.4 . .
C4F C5F H5F 118.4 . .
C14E C15E C2E 124.3(4) . .
C14E C15E C10E 116.9(5) . .
C2E C15E C10E 118.8(5) . .
C2E C3E C4E 124.9(4) . .
C2E C3E C8E 119.6(4) . .
C4E C3E C8E 115.5(5) . .
C9E C10E C11E 121.1(6) . .
C9E C10E C15E 119.3(5) . .
C11E C10E C15E 119.6(6) . .
C5E C4E C3E 121.9(5) . .
C5E C4E H4E 119.1 . .
C3E C4E H4E 119.1 . .
C14E C13E C12E 120.3(6) . .
C14E C13E H13E 119.9 . .
C12E C13E H13E 119.9 . .
C9E C8E C7E 121.9(5) . .
C9E C8E C3E 118.2(5) . .
C7E C8E C3E 119.9(5) . .
C3F C2F C1F 118.5(6) . .
C3F C2F H2F 120.8 . .
C1F C2F H2F 120.8 . .
C10E C9E C8E 123.4(5) . .
C10E C9E H9E 118.3 . .
C8E C9E H9E 118.3 . .
C2F C3F C4F 119.2(5) . .
C2F C3F H3F 120.4 . .
C4F C3F H3F 120.4 . .
C3F C4F C5F 119.2(6) . .
C3F C4F H4F 120.4 . .
C5F C4F H4F 120.4 . .
N1F C1F C2F 123.1(5) . .
N1F C1F H1F 118.4 . .
C2F C1F H1F 118.4 . .
C11E C12E C13E 119.8(6) . .
C11E C12E H12E 120.1 . .
C13E C12E H12E 120.1 . .
C7E C6E C5E 118.8(7) . .
C7E C6E H6E 120.6 . .
C5E C6E H6E 120.6 . .
C6E C7E C8E 121.9(6) . .
C6E C7E H7E 119.1 . .
C8E C7E H7E 119.1 . .
C12E C11E C10E 121.7(6) . .
C12E C11E H11E 119.1 . .
C10E C11E H11E 119.1 . .
C4E C5E C6E 122.1(6) . .
C4E C5E H5E 119.0 . .
C6E C5E H5E 119.0 . .
C12D C11D C10D 120.3(9) . .
C12D C11D H11D 119.9 . .
C10D C11D H11D 119.9 . .
C11D C12D C13D 121.7(9) . .
C11D C12D H12D 119.1 . .
C13D C12D H12D 119.1 . .

loop_
_geom_bond_atom_site_label_1
_geom_bond_atom_site_label_2
_geom_bond_distance
_geom_bond_site_symmetry_2
Ni1 O4 1.996(3) .
Ni1 O1A 2.003(3) .
Ni1 N1C 2.004(3) .
Ni1 O1B 2.006(3) .
Ni1 O2B 2.025(3) .
Ni1 Ni1 2.6506(15) 3_656
Ni2 O3D 2.009(3) .
Ni2 N1F 2.018(3) .
Ni2 O2D 2.017(3) .
Ni2 O1D 2.023(3) .
Ni2 O4D 2.039(3) .
Ni2 Ni2 2.6996(16) 3_557
O1B C1B 1.260(5) .
O2B C1B 1.267(5) 3_656
N1C C5C 1.322(6) .
N1C C1C 1.334(5) .
O1A C1A 1.267(5) .
O4 C1A 1.263(5) 3_656
C1A O4 1.262(5) 3_656
C1A C2A 1.499(6) .
C1B O2B 1.267(5) 3_656
C1B C15B 1.499(6) .
C1C C2C 1.378(7) .
C1C H1C 0.9300 .
C2A C15A 1.400(6) .
C2A C3A 1.414(6) .
C3A C4A 1.413(7) .
C3A C8A 1.436(6) .
C15A C14A 1.435(6) .
C15A C10A 1.445(6) .
C8A C9A 1.393(7) .
C8A C7A 1.434(7) .
C4A C5A 1.360(6) .
C4A H4A 0.9300 .
C9A C10A 1.385(7) .
C9A H9A 0.9300 .
C2B C15B 1.406(6) .
C2B C3B 1.426(7) .
C2B C7B 1.449(6) .
C10B C11B 1.357(7) .
C10B C9B 1.427(7) .
C10B H10B 0.9300 .
C14B C15B 1.398(6) .
C14B C13 1.428(6) .
C14B C9B 1.436(6) .
C9B C8B 1.381(7) .
C13 C12B 1.355(7) .
C13 H13 0.9300 .
C3B C4B 1.358(7) .
C3B H3B 0.9300 .
C6B C5B 1.340(8) .
C6B C7B 1.422(7) .
C6B H6B 0.9300 .
C8B C7B 1.381(7) .
C8B H8B 0.9300 .
C14A C13A 1.353(7) .
C14A H14A 0.9300 .
C13A C12A 1.416(8) .
C13A H13A 0.9300 .
C11B C12B 1.417(7) .
C11B H11B 0.9300 .
C7A C6A 1.346(8) .
C7A H7A 0.9300 .
C12B H12B 0.9300 .
C5C C4C 1.368(6) .
C5C H5C 0.9300 .
C5B C4B 1.426(8) .
C5B H5B 0.9300 .
C4C C3C 1.357(8) .
C4C H4C 0.9300 .
C2C C3C 1.364(8) .
C2C H2C 0.9300 .
C11A C12A 1.353(8) .
C11A C10A 1.426(7) .
C11A H11A 0.9300 .
C12A H12A 0.9300 .
C5A C6A 1.417(8) .
C5A H5A 0.9300 .
C6A H6A 0.9300 .
C4B H4B 0.9300 .
O1D C1D 1.262(5) .
O2D C1E 1.268(5) .
O4D C1D 1.263(5) 3_557
O3D C1E 1.265(5) 3_557
C2D C15D 1.405(7) .
C2D C3D 1.420(7) .
C2D C1D 1.505(6) .
C1D O4D 1.263(5) 3_557
C15D C14D 1.411(7) .
C15D C10D 1.432(8) .
C14D C13D 1.362(8) .
C14D H14D 0.9300 .
C3D C8D 1.418(8) .
C3D C4D 1.413(8) .
C8D C9D 1.388(9) .
C8D C7D 1.425(10) .
C4D C5D 1.379(8) .
C4D H4D 0.9300 .
C10D C9D 1.369(9) .
C10D C11D 1.438(10) .
C7D C6D 1.322(11) .
C7D H7D 0.9300 .
C5D C6D 1.424(11) .
C5D H5D 0.9300 .
C6D H6D 0.9300 .
C13D C12D 1.406(11) .
C13D H13D 0.9300 .
C9D H9D 0.9300 .
C3C H3C 0.9300 .
N1F C5F 1.329(6) .
N1F C1F 1.334(6) .
C2E C3E 1.411(6) .
C2E C15E 1.416(6) .
C2E C1E 1.514(6) .
C1E O3D 1.265(5) 3_557
C14E C13E 1.364(7) .
C14E C15E 1.417(7) .
C14E H14E 0.9300 .
C5F C4F 1.380(7) .
C5F H5F 0.9300 .
C15E C10E 1.431(7) .
C3E C4E 1.433(7) .
C3E C8E 1.437(6) .
C10E C9E 1.377(8) .
C10E C11E 1.412(8) .
C4E C5E 1.349(8) .
C4E H4E 0.9300 .
C13E C12E 1.417(9) .
C13E H13E 0.9300 .
C8E C9E 1.384(7) .
C8E C7E 1.422(8) .
C2F C3F 1.359(8) .
C2F C1F 1.391(7) .
C2F H2F 0.9300 .
C9E H9E 0.9300 .
C3F C4F 1.356(8) .
C3F H3F 0.9300 .
C4F H4F 0.9300 .
C1F H1F 0.9300 .
C12E C11E 1.337(9) .
C12E H12E 0.9300 .
C6E C7E 1.344(9) .
C6E C5E 1.401(9) .
C6E H6E 0.9300 .
C7E H7E 0.9300 .
C11E H11E 0.9300 .
C5E H5E 0.9300 .
C11D C12D 1.340(11) .
C11D H11D 0.9300 .
C12D H12D 0.9300 .

loop_
_geom_torsion_atom_site_label_1
_geom_torsion_atom_site_label_2
_geom_torsion_atom_site_label_3
_geom_torsion_atom_site_label_4
_geom_torsion
_geom_torsion_site_symmetry_1
_geom_torsion_site_symmetry_4
O4 Ni1 O1B C1B -77.8(3) . .
O1A Ni1 O1B C1B 90.1(3) . .
N1C Ni1 O1B C1B -172.1(3) . .
O2B Ni1 O1B C1B 6.2(9) . .
Ni1 Ni1 O1B C1B 3.0(3) 3_656 .
O4 Ni1 O2B C1B 81.9(4) . 3_656
O1A Ni1 O2B C1B -85.4(4) . 3_656
N1C Ni1 O2B C1B 176.6(4) . 3_656
O1B Ni1 O2B C1B -1.8(9) . 3_656
Ni1 Ni1 O2B C1B 1.5(3) 3_656 3_656
O4 Ni1 N1C C5C -111.0(4) . .
O1A Ni1 N1C C5C 65.4(4) . .
O1B Ni1 N1C C5C -23.2(4) . .
O2B Ni1 N1C C5C 157.2(4) . .
Ni1 Ni1 N1C C5C -115.8(12) 3_656 .
O4 Ni1 N1C C1C 64.6(4) . .
O1A Ni1 N1C C1C -119.0(4) . .
O1B Ni1 N1C C1C 152.4(4) . .
O2B Ni1 N1C C1C -27.3(4) . .
Ni1 Ni1 N1C C1C 59.7(15) 3_656 .
O4 Ni1 O1A C1A -22.2(8) . .
N1C Ni1 O1A C1A 174.2(3) . .
O1B Ni1 O1A C1A -91.8(3) . .
O2B Ni1 O1A C1A 76.5(3) . .
Ni1 Ni1 O1A C1A -5.7(3) 3_656 .
O1A Ni1 O4 C1A 20.2(8) . 3_656
N1C Ni1 O4 C1A -176.2(4) . 3_656
O1B Ni1 O4 C1A 89.8(4) . 3_656
O2B Ni1 O4 C1A -78.5(4) . 3_656
Ni1 Ni1 O4 C1A 3.4(3) 3_656 3_656
Ni1 O1A C1A O4 5.1(6) . 3_656
Ni1 O1A C1A C2A -173.8(3) . .
Ni1 O1B C1B O2B -5.2(6) . 3_656
Ni1 O1B C1B C15B 173.5(3) . .
C5C N1C C1C C2C 0.6(8) . .
Ni1 N1C C1C C2C -175.1(4) . .
O4 C1A C2A C15A -128.8(4) 3_656 .
O1A C1A C2A C15A 50.1(6) . .
O4 C1A C2A C3A 49.2(6) 3_656 .
O1A C1A C2A C3A -131.9(4) . .
C15A C2A C3A C4A -176.6(4) . .
C1A C2A C3A C4A 5.4(7) . .
C15A C2A C3A C8A 1.0(7) . .
C1A C2A C3A C8A -176.9(4) . .
C3A C2A C15A C14A 178.9(4) . .
C1A C2A C15A C14A -3.2(7) . .
C3A C2A C15A C10A -3.2(6) . .
C1A C2A C15A C10A 174.7(4) . .
C2A C3A C8A C9A 1.6(7) . .
C4A C3A C8A C9A 179.4(5) . .
C2A C3A C8A C7A -178.5(4) . .
C4A C3A C8A C7A -0.7(7) . .
C2A C3A C4A C5A 177.4(5) . .
C8A C3A C4A C5A -0.3(7) . .
C7A C8A C9A C10A 178.1(5) . .
C3A C8A C9A C10A -2.0(8) . .
C11B C10B C9B C8B -178.5(5) . .
C11B C10B C9B C14B 1.0(8) . .
C15B C14B C9B C8B 0.3(6) . .
C13 C14B C9B C8B 179.4(4) . .
C15B C14B C9B C10B -179.2(4) . .
C13 C14B C9B C10B -0.1(6) . .
C13 C14B C15B C2B -178.3(4) . .
C9B C14B C15B C2B 0.7(6) . .
C13 C14B C15B C1B 3.3(6) . .
C9B C14B C15B C1B -177.6(4) . .
C3B C2B C15B C14B 176.8(4) . .
C7B C2B C15B C14B -1.4(6) . .
C3B C2B C15B C1B -4.9(6) . .
C7B C2B C15B C1B 176.9(4) . .
O1B C1B C15B C14B -82.2(5) . .
O2B C1B C15B C14B 96.6(5) 3_656 .
O1B C1B C15B C2B 99.4(5) . .
O2B C1B C15B C2B -81.8(5) 3_656 .
C15B C14B C13 C12B 178.6(5) . .
C9B C14B C13 C12B -0.4(7) . .
C15B C2B C3B C4B 179.0(5) . .
C7B C2B C3B C4B -2.8(7) . .
C10B C9B C8B C7B 178.9(5) . .
C14B C9B C8B C7B -0.5(7) . .
C2A C15A C14A C13A 178.6(5) . .
C10A C15A C14A C13A 0.7(7) . .
C15A C14A C13A C12A -1.2(8) . .
C9B C8B C7B C6B 179.4(5) . .
C9B C8B C7B C2B -0.2(7) . .
C5B C6B C7B C8B 178.7(5) . .
C5B C6B C7B C2B -1.7(8) . .
C15B C2B C7B C8B 1.2(6) . .
C3B C2B C7B C8B -177.2(4) . .
C15B C2B C7B C6B -178.5(4) . .
C3B C2B C7B C6B 3.2(6) . .
C9B C10B C11B C12B -1.3(8) . .
C9A C8A C7A C6A -179.3(6) . .
C3A C8A C7A C6A 0.8(8) . .
C14B C13 C12B C11B 0.1(8) . .
C10B C11B C12B C13 0.8(8) . .
C1C N1C C5C C4C -0.5(8) . .
Ni1 N1C C5C C4C 175.3(4) . .
C7B C6B C5B C4B -0.5(9) . .
N1C C5C C4C C3C 0.0(9) . .
N1C C1C C2C C3C -0.1(9) . .
C8A C9A C10A C11A -179.8(5) . .
C8A C9A C10A C15A -0.2(8) . .
C12A C11A C10A C9A 178.3(6) . .
C12A C11A C10A C15A -1.2(8) . .
C2A C15A C10A C9A 2.8(7) . .
C14A C15A C10A C9A -179.1(5) . .
C2A C15A C10A C11A -177.6(5) . .
C14A C15A C10A C11A 0.5(7) . .
C10A C11A C12A C13A 0.8(9) . .
C14A C13A C12A C11A 0.4(9) . .
C3A C4A C5A C6A 1.1(8) . .
C8A C7A C6A C5A 0.0(9) . .
C4A C5A C6A C7A -1.0(9) . .
C2B C3B C4B C5B 0.7(8) . .
C6B C5B C4B C3B 1.0(9) . .
O3D Ni2 O1D C1D -78.9(3) . .
N1F Ni2 O1D C1D -172.2(3) . .
O2D Ni2 O1D C1D 87.9(3) . .
O4D Ni2 O1D C1D 1.9(8) . .
Ni2 Ni2 O1D C1D 0.8(3) 3_557 .
O3D Ni2 O2D C1E -20.2(8) . .
N1F Ni2 O2D C1E 171.1(3) . .
O1D Ni2 O2D C1E -91.0(3) . .
O4D Ni2 O2D C1E 75.8(3) . .
Ni2 Ni2 O2D C1E -4.8(3) 3_557 .
O3D Ni2 O4D C1D 79.6(4) . 3_557
N1F Ni2 O4D C1D 173.3(4) . 3_557
O2D Ni2 O4D C1D -86.5(4) . 3_557
O1D Ni2 O4D C1D -0.8(8) . 3_557
Ni2 Ni2 O4D C1D 0.3(4) 3_557 3_557
N1F Ni2 O3D C1E -170.9(4) . 3_557
O2D Ni2 O3D C1E 20.2(8) . 3_557
O1D Ni2 O3D C1E 91.2(4) . 3_557
O4D Ni2 O3D C1E -75.7(4) . 3_557
Ni2 Ni2 O3D C1E 4.6(4) 3_557 3_557
Ni2 O1D C1D O4D -1.3(6) . 3_557
Ni2 O1D C1D C2D 178.2(3) . .
C15D C2D C1D O1D -84.9(5) . .
C3D C2D C1D O1D 90.7(5) . .
C15D C2D C1D O4D 94.6(5) . 3_557
C3D C2D C1D O4D -89.7(6) . 3_557
C3D C2D C15D C14D -179.9(5) . .
C1D C2D C15D C14D -4.3(7) . .
C3D C2D C15D C10D -1.9(7) . .
C1D C2D C15D C10D 173.7(4) . .
C2D C15D C14D C13D 176.5(5) . .
C10D C15D C14D C13D -1.5(8) . .
C15D C2D C3D C8D 0.2(7) . .
C1D C2D C3D C8D -175.4(4) . .
C15D C2D C3D C4D 178.8(5) . .
C1D C2D C3D C4D 3.2(7) . .
C4D C3D C8D C9D -178.0(5) . .
C2D C3D C8D C9D 0.6(8) . .
C4D C3D C8D C7D -2.4(8) . .
C2D C3D C8D C7D 176.1(5) . .
C8D C3D C4D C5D 1.4(8) . .
C2D C3D C4D C5D -177.1(5) . .
C2D C15D C10D C9D 2.7(8) . .
C14D C15D C10D C9D -179.2(5) . .
C2D C15D C10D C11D -175.0(5) . .
C14D C15D C10D C11D 3.2(8) . .
C9D C8D C7D C6D 178.2(8) . .
C3D C8D C7D C6D 2.8(11) . .
C3D C4D C5D C6D -0.5(9) . .
C8D C7D C6D C5D -2.0(14) . .
C4D C5D C6D C7D 0.8(12) . .
C15D C14D C13D C12D -1.5(10) . .
C15D C10D C9D C8D -1.9(9) . .
C11D C10D C9D C8D 175.6(6) . .
C3D C8D C9D C10D 0.3(9) . .
C7D C8D C9D C10D -175.0(6) . .
C5C C4C C3C C2C 0.5(10) . .
C1C C2C C3C C4C -0.4(10) . .
O3D Ni2 N1F C5F -101.0(4) . .
O2D Ni2 N1F C5F 76.3(4) . .
O1D Ni2 N1F C5F -13.6(4) . .
O4D Ni2 N1F C5F 167.8(4) . .
Ni2 Ni2 N1F C5F -134.5(7) 3_557 .
O3D Ni2 N1F C1F 74.7(4) . .
O2D Ni2 N1F C1F -108.1(4) . .
O1D Ni2 N1F C1F 162.1(4) . .
O4D Ni2 N1F C1F -16.5(4) . .
Ni2 Ni2 N1F C1F 41.1(10) 3_557 .
Ni2 O2D C1E O3D 3.1(6) . 3_557
Ni2 O2D C1E C2E -176.9(3) . .
C3E C2E C1E O2D 48.2(6) . .
C15E C2E C1E O2D -133.2(5) . .
C3E C2E C1E O3D -131.8(5) . 3_557
C15E C2E C1E O3D 46.8(6) . 3_557
C1F N1F C5F C4F 2.0(8) . .
Ni2 N1F C5F C4F 177.9(4) . .
C13E C14E C15E C2E 175.8(5) . .
C13E C14E C15E C10E -2.3(7) . .
C3E C2E C15E C14E -177.4(4) . .
C1E C2E C15E C14E 4.0(7) . .
C3E C2E C15E C10E 0.6(7) . .
C1E C2E C15E C10E -178.0(4) . .
C15E C2E C3E C4E 178.4(5) . .
C1E C2E C3E C4E -3.0(7) . .
C15E C2E C3E C8E -3.6(7) . .
C1E C2E C3E C8E 175.0(4) . .
C14E C15E C10E C9E -179.4(5) . .
C2E C15E C10E C9E 2.5(7) . .
C14E C15E C10E C11E 1.5(7) . .
C2E C15E C10E C11E -176.6(5) . .
C2E C3E C4E C5E 178.3(6) . .
C8E C3E C4E C5E 0.2(8) . .
C15E C14E C13E C12E 0.8(9) . .
C2E C3E C8E C9E 3.5(7) . .
C4E C3E C8E C9E -178.3(5) . .
C2E C3E C8E C7E -177.8(5) . .
C4E C3E C8E C7E 0.5(7) . .
C11E C10E C9E C8E 176.5(6) . .
C15E C10E C9E C8E -2.6(9) . .
C7E C8E C9E C10E -179.1(6) . .
C3E C8E C9E C10E -0.4(9) . .
C1F C2F C3F C4F -0.5(10) . .
C2F C3F C4F C5F -0.1(9) . .
N1F C5F C4F C3F -0.7(9) . .
C5F N1F C1F C2F -2.7(8) . .
Ni2 N1F C1F C2F -178.6(4) . .
C3F C2F C1F N1F 2.0(9) . .
C14E C13E C12E C11E 1.4(10) . .
C5E C6E C7E C8E -0.3(11) . .
C9E C8E C7E C6E 178.3(7) . .
C3E C8E C7E C6E -0.4(10) . .
C13E C12E C11E C10E -2.2(11) . .
C9E C10E C11E C12E -178.4(7) . .
C15E C10E C11E C12E 0.7(10) . .
C3E C4E C5E C6E -0.9(11) . .
C7E C6E C5E C4E 1.0(12) . .
C9D C10D C11D C12D -179.3(8) . .
C15D C10D C11D C12D -1.8(11) . .
C10D C11D C12D C13D -1.3(14) . .
C14D C13D C12D C11D 3.0(13) . .
